data_4515846
loop_
_publ_author_name
'Yang, Hui'
'Guo, Feng'
'Lama, Prem'
'Gao, Wen-Yang'
'Wu, Hui'
'Barbour, Leonard J.'
'Zhou, Wei'
'Zhang, Jian'
'Aguila, Briana'
'Ma, Shengqian'

_publ_section_title
;
 Visualizing Structural Transformation and Guest Binding in a Flexible
 Metal-Organic Framework under High Pressure and Room Temperature.
;
_journal_issue 9
_journal_name_full 'ACS central science'
_journal_page_first 1194
_journal_page_last 1200
_journal_paper_doi 10.1021/acscentsci.8b00378
_journal_volume 4
_journal_year 2018
_chemical_formula_moiety '0.25(C88 H72 Cd4 N16 O16)'
_chemical_formula_sum 'C22 H18 Cd N4 O4'
_chemical_formula_weight 514.80
_space_group_crystal_system tetragonal
_space_group_IT_number 90
_space_group_name_Hall 'P 4ab 2ab'
_space_group_name_H-M_alt 'P 4 21 2'
_atom_sites_solution_hydrogens geom
_audit_creation_date 2017-05-02
_audit_creation_method
;
Olex2 1.2
(compiled 2014.11.21 svn.r3092 for OlexSys, GUI svn.r4949)
;
_cell_angle_alpha 90
_cell_angle_beta 90
_cell_angle_gamma 90
_cell_formula_units_Z 4
_cell_length_a 18.636(3)
_cell_length_b 18.636(3)
_cell_length_c 8.2243(15)
_cell_measurement_reflns_used 4093
_cell_measurement_temperature 298(2)
_cell_measurement_theta_max 18.32
_cell_measurement_theta_min 2.44
_cell_volume 2856.3(8)
_computing_molecular_graphics 'Olex2 (Dolomanov et al., 2009)'
_computing_publication_material 'Olex2 (Dolomanov et al., 2009)'
_computing_structure_refinement 'ShelXL (Sheldrick, 2008)'
_diffrn_ambient_temperature 298.15
_diffrn_measured_fraction_theta_full 0.988
_diffrn_measured_fraction_theta_max 0.988
_diffrn_measurement_device_type 'Bruker D8 venture PHOTON II CPAD'
_diffrn_measurement_method '\f \ch and \w scans'
_diffrn_radiation_type MoK\a
_diffrn_radiation_wavelength 0.71073
_diffrn_reflns_av_R_equivalents 0.0975
_diffrn_reflns_av_unetI/netI 0.0459
_diffrn_reflns_Laue_measured_fraction_full 0.988
_diffrn_reflns_Laue_measured_fraction_max 0.988
_diffrn_reflns_limit_h_max 21
_diffrn_reflns_limit_h_min -21
_diffrn_reflns_limit_k_max 22
_diffrn_reflns_limit_k_min -22
_diffrn_reflns_limit_l_max 9
_diffrn_reflns_limit_l_min -9
_diffrn_reflns_number 30437
_diffrn_reflns_point_group_measured_fraction_full 0.991
_diffrn_reflns_point_group_measured_fraction_max 0.991
_diffrn_reflns_theta_full 24.999
_diffrn_reflns_theta_max 24.999
_diffrn_reflns_theta_min 2.186
_diffrn_standards_number 0
_exptl_absorpt_coefficient_mu 0.792
_exptl_absorpt_correction_T_max 0.089
_exptl_absorpt_correction_T_min 0.078
_exptl_absorpt_correction_type multi-scan
_exptl_absorpt_process_details SADABS
_exptl_crystal_colour colorless
_exptl_crystal_density_diffrn 1.197
_exptl_crystal_description block
_exptl_crystal_F_000 1032
_exptl_crystal_size_max 0.177
_exptl_crystal_size_mid 0.089
_exptl_crystal_size_min 0.078
_refine_diff_density_max 1.252
_refine_diff_density_min -0.964
_refine_diff_density_rms 0.110
_refine_ls_abs_structure_details
;
 Flack x determined using 603 quotients [(I+)-(I-)]/[(I+)+(I-)]
 (Parsons, Flack and Wagner, Acta Cryst. B69 (2013) 249-259).
;
_refine_ls_abs_structure_Flack 0.04(3)
_refine_ls_extinction_method none
_refine_ls_goodness_of_fit_ref 1.110
_refine_ls_hydrogen_treatment constr
_refine_ls_matrix_type full
_refine_ls_number_parameters 115
_refine_ls_number_reflns 2510
_refine_ls_number_restraints 13
_refine_ls_restrained_S_all 1.109
_refine_ls_R_factor_all 0.1009
_refine_ls_R_factor_gt 0.0800
_refine_ls_shift/su_max 0.000
_refine_ls_shift/su_mean 0.000
_refine_ls_structure_factor_coef Fsqd
_refine_ls_weighting_details 'w=1/[\s^2^(Fo^2^)+(0.0703P)^2^+12.7130P] where P=(Fo^2^+2Fc^2^)/3'
_refine_ls_weighting_scheme calc
_refine_ls_wR_factor_gt 0.1794
_refine_ls_wR_factor_ref 0.1935
_reflns_Friedel_coverage 0.690
_reflns_Friedel_fraction_full 0.995
_reflns_Friedel_fraction_max 0.995
_reflns_number_gt 1953
_reflns_number_total 2510
_reflns_threshold_expression 'I > 2\s(I)'
_cod_data_source_file oc8b00378_si_005.cif
_cod_data_source_block 20barCO2_sq
_cod_original_cell_volume 2856.2(11)
_cod_database_code 4515846
_shelx_space_group_comment
;
The symmetry employed for this shelxl refinement is uniquely defined
by the following loop, which should always be used as a source of
symmetry information in preference to the above space-group names.
They are only intended as comments.
;
_shelx_estimated_absorpt_t_max 0.941
_shelx_estimated_absorpt_t_min 0.873
_olex2_refinement_description
;
1. Fixed Uiso
 At 1.2 times of:
  All C(H) groups
 At 1.5 times of:
  All C(H,H,H) groups
2. Restrained distances
 C8-C11
 1.48 with sigma of 0.002
3. Uiso/Uaniso restraints and constraints
Uanis(C7) \\sim Ueq, Uanis(C10) \\sim Ueq: with sigma of 0.015 and sigma for
terminal atoms of 0.03
4. Others
 Fixed X: O1(0.38234) C11(0.363301)
 Fixed Y: O1(0.263981) C11(0.242229)
 Fixed Z: O1(0.09936) C11(0.23728)
5.a Aromatic/amide H refined with riding coordinates:
 C1(H1), C2(H2), C6(H6), C7(H7), C9(H9), C10(H10)
5.b Fitted pentagon refined as free rotating group:
 N1(C1,C2,N2,C3)
5.c Fitted hexagon refined as free rotating group:
 C5(C6,C7,C8,C9,C10)
5.d Idealised Me refined as rotating group:
 C4(H4A,H4B,H4C)
;
_shelx_shelxl_version_number 2014/7
_olex2_submission_special_instructions 'No special instructions were received'

loop_
_space_group_symop_operation_xyz
'x, y, z'
'-y+1/2, x+1/2, z'
'-x, -y, z'
'y+1/2, -x+1/2, z'
'x+1/2, -y+1/2, -z'
'-x+1/2, y+1/2, -z'
'y, x, -z'
'-y, -x, -z'

loop_
_atom_site_label
_atom_site_type_symbol
_atom_site_fract_x
_atom_site_fract_y
_atom_site_fract_z
_atom_site_U_iso_or_equiv
_atom_site_adp_type
_atom_site_occupancy
_atom_site_site_symmetry_order
_atom_site_calc_flag
_atom_site_refinement_flags_posn
_atom_site_refinement_flags_adp
_atom_site_refinement_flags_occupancy
Cd1 Cd 0.26345(5) 0.26345(5) 0.0000 0.0573(5) Uani 1 2 d S T P
O1 O 0.3823 0.2640 0.0994 0.080(3) Uani 1 1 d . . .
O2 O 0.2993(7) 0.2496(7) 0.2650(13) 0.093(4) Uani 1 1 d . . .
N1 N 0.6497(5) 0.2173(6) 0.9329(11) 0.073(4) Uani 1 1 d . . .
C1 C 0.6077(6) 0.1573(6) 0.9810(13) 0.097(6) Uani 1 1 d G . .
H1 H 0.6170 0.1273 1.0688 0.117 Uiso 1 1 calc R . .
C2 C 0.5491(5) 0.1514(6) 0.8715(15) 0.081(5) Uani 1 1 d G . .
H2 H 0.5133 0.1167 0.8749 0.098 Uiso 1 1 calc R . .
N2 N 0.5549(5) 0.2076(6) 0.7558(11) 0.071(4) Uani 1 1 d G . .
C3 C 0.6171(5) 0.2484(5) 0.7937(11) 0.068(4) Uani 1 1 d G . .
C4 C 0.6397(11) 0.3131(13) 0.715(3) 0.121(9) Uani 1 1 d . . .
H4A H 0.6189 0.3155 0.6082 0.182 Uiso 1 1 calc GR . .
H4B H 0.6910 0.3135 0.7063 0.182 Uiso 1 1 calc GR . .
H4C H 0.6242 0.3538 0.7776 0.182 Uiso 1 1 calc GR . .
C5 C 0.5105(4) 0.2184(8) 0.6282(8) 0.082(6) Uani 1 1 d . . .
C6 C 0.5353(4) 0.2198(7) 0.4689(9) 0.095(6) Uani 1 1 d G . .
H6 H 0.5838 0.2130 0.4474 0.114 Uiso 1 1 calc R . .
C7 C 0.4876(4) 0.2314(7) 0.3416(7) 0.070(4) Uani 1 1 d G U .
H7 H 0.5042 0.2323 0.2350 0.084 Uiso 1 1 calc R . .
C8 C 0.4151(4) 0.2416(8) 0.3736(8) 0.080(5) Uani 1 1 d DG . .
C9 C 0.3903(3) 0.2402(6) 0.5329(9) 0.080(5) Uani 1 1 d G . .
H9 H 0.3417 0.2470 0.5544 0.096 Uiso 1 1 calc R . .
C10 C 0.4379(4) 0.2286(7) 0.6602(7) 0.072(5) Uani 1 1 d G U .
H10 H 0.4213 0.2277 0.7668 0.086 Uiso 1 1 calc R . .
C11 C 0.3633 0.2422 0.2373 0.099(7) Uani 1 1 d D . .

loop_
_atom_site_aniso_label
_atom_site_aniso_U_11
_atom_site_aniso_U_22
_atom_site_aniso_U_33
_atom_site_aniso_U_23
_atom_site_aniso_U_13
_atom_site_aniso_U_12
Cd1 0.0663(6) 0.0663(6) 0.0393(6) -0.0005(7) 0.0005(7) 0.0113(6)
O1 0.101(8) 0.094(8) 0.045(6) 0.008(6) -0.017(5) -0.002(7)
O2 0.090(8) 0.128(11) 0.059(6) -0.015(6) -0.024(6) 0.036(7)
N1 0.073(8) 0.089(10) 0.057(7) 0.006(7) 0.018(6) -0.003(7)
C1 0.066(10) 0.127(15) 0.099(15) 0.043(14) 0.021(13) -0.017(9)
C2 0.057(10) 0.107(14) 0.080(12) 0.022(11) 0.000(9) -0.023(9)
N2 0.056(8) 0.104(11) 0.055(7) 0.011(7) -0.009(6) -0.003(7)
C3 0.079(10) 0.077(12) 0.049(8) 0.026(8) -0.010(7) 0.003(8)
C4 0.112(16) 0.136(19) 0.116(19) 0.073(16) -0.002(13) -0.020(13)
C5 0.065(10) 0.134(17) 0.048(9) -0.005(11) 0.001(8) 0.027(11)
C6 0.060(9) 0.181(19) 0.044(11) -0.001(10) -0.003(7) 0.015(10)
C7 0.066(9) 0.097(11) 0.047(8) 0.000(8) -0.001(7) 0.013(10)
C8 0.071(11) 0.116(15) 0.053(8) -0.030(10) -0.011(8) 0.026(11)
C9 0.070(9) 0.110(13) 0.060(11) 0.001(9) -0.012(7) 0.020(9)
C10 0.059(9) 0.090(11) 0.066(9) 0.005(9) -0.018(7) 0.003(9)
C11 0.088(14) 0.15(2) 0.061(10) -0.030(13) -0.034(9) 0.034(13)

loop_
_atom_type_symbol
_atom_type_description
_atom_type_scat_dispersion_real
_atom_type_scat_dispersion_imag
_atom_type_scat_source
C C 0.0033 0.0016 'International Tables Vol C Tables 4.2.6.8 and 6.1.1.4'
H H 0.0000 0.0000 'International Tables Vol C Tables 4.2.6.8 and 6.1.1.4'
Cd Cd -0.8075 1.2024 'International Tables Vol C Tables 4.2.6.8 and 6.1.1.4'
N N 0.0061 0.0033 'International Tables Vol C Tables 4.2.6.8 and 6.1.1.4'
O O 0.0106 0.0060 'International Tables Vol C Tables 4.2.6.8 and 6.1.1.4'

loop_
_geom_angle_atom_site_label_1
_geom_angle_atom_site_label_2
_geom_angle_atom_site_label_3
_geom_angle
_geom_angle_site_symmetry_1
_geom_angle_site_symmetry_3
O1 Cd1 O1 96.42(5) 7 .
O1 Cd1 C11 27.403(6) 7 7
O1 Cd1 C11 112.40(5) . 7
O1 Cd1 C11 112.40(5) 7 .
O1 Cd1 C11 27.405(6) . .
O2 Cd1 O1 53.0(3) 7 7
O2 Cd1 O1 115.7(3) . 7
O2 Cd1 O1 115.7(3) 7 .
O2 Cd1 O1 53.0(3) . .
O2 Cd1 O2 165.5(7) . 7
O2 Cd1 C11 143.1(3) . 7
O2 Cd1 C11 26.4(3) 7 7
O2 Cd1 C11 143.1(3) 7 .
O2 Cd1 C11 26.4(3) . .
N1 Cd1 O1 144.0(3) 2_544 7
N1 Cd1 O1 144.0(3) 5_456 .
N1 Cd1 O1 86.5(3) 5_456 7
N1 Cd1 O1 86.5(3) 2_544 .
N1 Cd1 O2 94.7(4) 2_544 .
N1 Cd1 O2 94.7(4) 5_456 7
N1 Cd1 O2 93.4(4) 5_456 .
N1 Cd1 O2 93.4(4) 2_544 7
N1 Cd1 N1 111.8(6) 2_544 5_456
N1 Cd1 C11 85.9(2) 2_544 .
N1 Cd1 C11 85.9(2) 5_456 7
N1 Cd1 C11 119.8(2) 2_544 7
N1 Cd1 C11 119.8(2) 5_456 .
C11 Cd1 C11 135.30(5) . 7
C11 O1 Cd1 92.68(1) . .
C11 O2 Cd1 96.9(7) . .
C1 N1 Cd1 125.8(6) . 4_556
C1 N1 C3 108.0 . .
C3 N1 Cd1 122.9(5) . 4_556
N1 C1 H1 126.0 . .
C2 C1 N1 108.0 . .
C2 C1 H1 126.0 . .
C1 C2 H2 126.0 . .
C1 C2 N2 108.0 . .
N2 C2 H2 126.0 . .
C3 N2 C2 108.0 . .
C5 N2 C2 125.7(10) . .
C5 N2 C3 126.2(10) . .
N1 C3 C4 125.6(11) . .
N2 C3 N1 108.0 . .
N2 C3 C4 126.2(11) . .
C3 C4 H4A 109.5 . .
C3 C4 H4B 109.5 . .
C3 C4 H4C 109.5 . .
H4A C4 H4B 109.5 . .
H4A C4 H4C 109.5 . .
H4B C4 H4C 109.5 . .
N2 C5 C6 122.0(7) . .
N2 C5 C10 118.0(7) . .
C6 C5 C10 120.0 . .
C5 C6 H6 120.0 . .
C7 C6 C5 120.0 . .
C7 C6 H6 120.0 . .
C6 C7 H7 120.0 . .
C6 C7 C8 120.0 . .
C8 C7 H7 120.0 . .
C7 C8 C11 119.5(5) . .
C9 C8 C7 120.0 . .
C9 C8 C11 119.8(6) . .
C8 C9 H9 120.0 . .
C8 C9 C10 120.0 . .
C10 C9 H9 120.0 . .
C5 C10 H10 120.0 . .
C9 C10 C5 120.0 . .
C9 C10 H10 120.0 . .
O1 C11 Cd1 59.95(2) . .
O1 C11 C8 120.2(4) . .
O2 C11 Cd1 56.7(5) . .
O2 C11 O1 114.1(5) . .
O2 C11 C8 119.8(6) . .
C8 C11 Cd1 171.6(5) . .

loop_
_geom_bond_atom_site_label_1
_geom_bond_atom_site_label_2
_geom_bond_distance
_geom_bond_site_symmetry_2
Cd1 O1 2.3615(10) .
Cd1 O1 2.3615(10) 7
Cd1 O2 2.294(11) .
Cd1 O2 2.294(11) 7
Cd1 N1 2.219(8) 5_456
Cd1 N1 2.219(8) 2_544
Cd1 C11 2.7253(6) .
Cd1 C11 2.7253(6) 7
O1 C11 1.25571(19) .
O2 C11 1.222(13) .
N1 Cd1 2.219(8) 4_556
N1 C1 1.4200 .
N1 C3 1.4200 .
C1 H1 0.9300 .
C1 C2 1.4200 .
C2 H2 0.9300 .
C2 N2 1.4200 .
N2 C3 1.4200 .
N2 C5 1.352(8) .
C3 C4 1.43(2) .
C4 H4A 0.9600 .
C4 H4B 0.9600 .
C4 H4C 0.9600 .
C5 C6 1.3900 .
C5 C10 1.3900 .
C6 H6 0.9300 .
C6 C7 1.3900 .
C7 H7 0.9300 .
C7 C8 1.3900 .
C8 C9 1.3900 .
C8 C11 1.479(3) .
C9 H9 0.9300 .
C9 C10 1.3900 .
C10 H10 0.9300 .

loop_
_geom_torsion_atom_site_label_1
_geom_torsion_atom_site_label_2
_geom_torsion_atom_site_label_3
_geom_torsion_atom_site_label_4
_geom_torsion
_geom_torsion_site_symmetry_1
Cd1 O1 C11 O2 -17.6(6) .
Cd1 O1 C11 C8 -170.3(6) .
Cd1 O2 C11 O1 18.2(6) .
Cd1 O2 C11 C8 171.1(6) .
Cd1 N1 C1 C2 -159.8(8) 4_556
Cd1 N1 C3 N2 160.5(8) 4_556
Cd1 N1 C3 C4 -24.5(17) 4_556
N1 C1 C2 N2 0.0 .
C1 N1 C3 N2 0.0 .
C1 N1 C3 C4 175.0(17) .
C1 C2 N2 C3 0.0 .
C1 C2 N2 C5 177.5(12) .
C2 N2 C3 N1 0.0 .
C2 N2 C3 C4 -175.0(17) .
C2 N2 C5 C6 -121.6(10) .
C2 N2 C5 C10 58.6(14) .
N2 C5 C6 C7 -179.8(15) .
N2 C5 C10 C9 179.8(14) .
C3 N1 C1 C2 0.0 .
C3 N2 C5 C6 55.5(15) .
C3 N2 C5 C10 -124.3(9) .
C5 N2 C3 N1 -177.5(12) .
C5 N2 C3 C4 7.5(19) .
C5 C6 C7 C8 0.0 .
C6 C5 C10 C9 0.0 .
C6 C7 C8 C9 0.0 .
C6 C7 C8 C11 -170.3(12) .
C7 C8 C9 C10 0.0 .
C7 C8 C11 O1 -30.4(9) .
C7 C8 C11 O2 178.4(9) .
C8 C9 C10 C5 0.0 .
C9 C8 C11 O1 159.3(5) .
C9 C8 C11 O2 8.1(12) .
C10 C5 C6 C7 0.0 .
C11 C8 C9 C10 170.3(12) .
